data_7211797
loop_
_publ_author_name
'Yufit, D. S.'
'Howard, J. A. K.'

_publ_section_title
;
 Low-melting molecular complexes of chloroform
;
_journal_issue 3
_journal_name_full CrystEngComm
_journal_page_first 737
_journal_paper_doi 10.1039/b914851e
_journal_volume 12
_journal_year 2010
_chemical_absolute_configuration ad
_chemical_formula_moiety 'C H Cl3, C H4 O'
_chemical_formula_sum 'C2 H5 Cl3 O'
_chemical_formula_weight 151.41
_chemical_melting_point 188.15
_chemical_name_common 'Methanol chloroform clathrate (1:1)'
_chemical_name_systematic
;
Methanol chloroform clathrate (1:1)
;
_space_group_IT_number 29
_symmetry_cell_setting orthorhombic
_symmetry_Int_Tables_number 29
_symmetry_space_group_name_Hall 'P 2c -2ac'
_symmetry_space_group_name_H-M 'P c a 21'
_atom_sites_solution_hydrogens difmap
_atom_sites_solution_primary direct
_atom_sites_solution_secondary difmap
_audit_creation_method SHELXL-97
_cell_angle_alpha 90.00
_cell_angle_beta 90.00
_cell_angle_gamma 90.00
_cell_formula_units_Z 4
_cell_length_a 18.210(4)
_cell_length_b 7.692(2)
_cell_length_c 4.6608(7)
_cell_measurement_reflns_used 515
_cell_measurement_temperature 185(2)
_cell_measurement_theta_max 21.58
_cell_measurement_theta_min 2.24
_cell_volume 652.8(2)
_computing_cell_refinement 'SAINT Ver. 6.45 (Bruker-AXS, 2003)'
_computing_data_collection 'SMART Ver. 5.630 (Bruker-AXS, 2003)'
_computing_data_reduction 'SAINT Ver. 6.45'
_computing_molecular_graphics 'SHELXTL Ver. 6.14'
_computing_publication_material 'SHELXTL Ver. 6.14'
_computing_structure_refinement 'SHELXTL Ver. 6.14'
_computing_structure_solution 'SHELXTL Ver. 6.14 (Bruker-AXS, 2003)'
_diffrn_ambient_temperature 185(2)
_diffrn_measured_fraction_theta_full 0.884
_diffrn_measured_fraction_theta_max 0.884
_diffrn_measurement_device_type 'Bruker SMART CCD 6000'
_diffrn_measurement_method '0.30\% \w scans'
_diffrn_radiation_monochromator graphite
_diffrn_radiation_source 'fine-focus sealed tube'
_diffrn_radiation_type Mo-K\a
_diffrn_radiation_wavelength 0.71073
_diffrn_reflns_av_R_equivalents 0.0565
_diffrn_reflns_av_sigmaI/netI 0.0504
_diffrn_reflns_limit_h_max 3
_diffrn_reflns_limit_h_min -23
_diffrn_reflns_limit_k_max 9
_diffrn_reflns_limit_k_min -9
_diffrn_reflns_limit_l_max 4
_diffrn_reflns_limit_l_min -4
_diffrn_reflns_number 4194
_diffrn_reflns_theta_full 27.00
_diffrn_reflns_theta_max 27.00
_diffrn_reflns_theta_min 2.65
_diffrn_standards_number 0
_exptl_absorpt_coefficient_mu 1.282
_exptl_absorpt_correction_T_max 0.6997
_exptl_absorpt_correction_T_min 0.5665
_exptl_absorpt_correction_type multi-scan
_exptl_absorpt_process_details
;
SADABS (Bruker-AXS, 2003)
;
_exptl_crystal_colour colorless
_exptl_crystal_density_diffrn 1.540
_exptl_crystal_density_method 'not measured'
_exptl_crystal_description cylinder
_exptl_crystal_F_000 304
_exptl_crystal_size_max 0.50
_exptl_crystal_size_mid 0.30
_exptl_crystal_size_min 0.30
_refine_diff_density_max 0.312
_refine_diff_density_min -0.238
_refine_diff_density_rms 0.068
_refine_ls_abs_structure_details 'Flack H D (1983), Acta Cryst. A39, 876-881'
_refine_ls_abs_structure_Flack -0.2(2)
_refine_ls_extinction_method none
_refine_ls_goodness_of_fit_ref 1.025
_refine_ls_hydrogen_treatment mixed
_refine_ls_matrix_type full
_refine_ls_number_parameters 63
_refine_ls_number_reflns 1178
_refine_ls_number_restraints 1
_refine_ls_restrained_S_all 1.025
_refine_ls_R_factor_all 0.0660
_refine_ls_R_factor_gt 0.0461
_refine_ls_shift/su_max 0.000
_refine_ls_shift/su_mean 0.000
_refine_ls_structure_factor_coef Fsqd
_refine_ls_weighting_details 'calc w=1/[\s^2^(Fo^2^)+(0.0750P)^2^+0.0700P] where P=(Fo^2^+2Fc^2^)/3'
_refine_ls_weighting_scheme calc
_refine_ls_wR_factor_gt 0.1173
_refine_ls_wR_factor_ref 0.1309
_reflns_number_gt 905
_reflns_number_total 1178
_reflns_threshold_expression I>2\s(I)
_cod_data_source_file b914851e.txt
_cod_data_source_block 1_mc
_cod_depositor_comments
;
The following automatic conversions were performed:

'_chemical_melting_point' value '-85' was changed to '188.15' - it
was converted from degrees Celsius(C) to
Kelvins(K).

'_symmetry_cell_setting' value 'Orthorhombic' changed to
'orthorhombic' according to
/home/saulius/struct/CIF-dictionaries/cif_core.dic dictionary named
'cif_core.dic' version 2.4.2 from 2011-04-26.

Automatic conversion script
Id: cif_fix_values 1891 2012-01-12 08:04:46Z andrius 
;
_cod_original_sg_symbol_Hall 'P 2c -2ac '
_cod_original_sg_symbol_H-M 'P c a 21 '
_cod_database_code 7211797

loop_
_symmetry_equiv_pos_as_xyz
'x, y, z'
'-x, -y, z+1/2'
'x+1/2, -y, z'
'-x+1/2, y, z+1/2'

loop_
_atom_site_label
_atom_site_type_symbol
_atom_site_fract_x
_atom_site_fract_y
_atom_site_fract_z
_atom_site_U_iso_or_equiv
_atom_site_adp_type
_atom_site_occupancy
_atom_site_symmetry_multiplicity
_atom_site_calc_flag
_atom_site_refinement_flags
Cl1 Cl 0.43442(8) 0.07249(18) 0.3231(5) 0.0709(4) Uani 1 1 d .
Cl2 Cl 0.32118(6) 0.33263(17) 0.3228(5) 0.0698(4) Uani 1 1 d .
Cl3 Cl 0.45110(8) 0.37637(19) 0.6777(5) 0.0734(5) Uani 1 1 d .
O1 O 0.2103(2) 0.9197(4) 0.3010(11) 0.0507(10) Uani 1 1 d .
C1 C 0.3886(3) 0.2277(6) 0.5324(14) 0.0493(11) Uani 1 1 d .
C2 C 0.1669(3) 0.7667(6) 0.3193(17) 0.0645(13) Uani 1 1 d .
H2A H 0.1979 0.6647 0.2848 0.097 Uiso 1 1 calc R
H2B H 0.1278 0.7712 0.1749 0.097 Uiso 1 1 calc R
H2C H 0.1450 0.7587 0.5110 0.097 Uiso 1 1 calc R
H1O H 0.225(3) 0.935(5) 0.448(14) 0.032(14) Uiso 1 1 d .
H1 H 0.366(2) 0.168(5) 0.665(13) 0.040(12) Uiso 1 1 d .

loop_
_atom_site_aniso_label
_atom_site_aniso_U_11
_atom_site_aniso_U_22
_atom_site_aniso_U_33
_atom_site_aniso_U_23
_atom_site_aniso_U_13
_atom_site_aniso_U_12
Cl1 0.0806(8) 0.0693(7) 0.0629(11) -0.0084(8) -0.0025(8) 0.0271(6)
Cl2 0.0576(6) 0.0799(8) 0.0718(11) 0.0104(8) 0.0049(8) 0.0199(5)
Cl3 0.0770(8) 0.0717(8) 0.0715(12) -0.0046(8) 0.0015(8) -0.0275(6)
O1 0.066(2) 0.0458(15) 0.040(3) 0.0024(16) -0.005(2) -0.0049(13)
C1 0.053(2) 0.051(3) 0.044(4) 0.001(2) 0.008(2) -0.0035(19)
C2 0.079(3) 0.048(2) 0.066(4) 0.005(3) 0.000(3) -0.012(2)

loop_
_atom_type_symbol
_atom_type_description
_atom_type_scat_dispersion_real
_atom_type_scat_dispersion_imag
_atom_type_scat_source
C C 0.0033 0.0016 'International Tables Vol C Tables 4.2.6.8 and 6.1.1.4'
H H 0.0000 0.0000 'International Tables Vol C Tables 4.2.6.8 and 6.1.1.4'
O O 0.0106 0.0060 'International Tables Vol C Tables 4.2.6.8 and 6.1.1.4'
Cl Cl 0.1484 0.1585 'International Tables Vol C Tables 4.2.6.8 and 6.1.1.4'

loop_
_geom_angle_atom_site_label_1
_geom_angle_atom_site_label_2
_geom_angle_atom_site_label_3
_geom_angle
_geom_angle_publ_flag
C2 O1 H1O 106(4) ?
Cl3 C1 Cl1 110.5(3) yes
Cl3 C1 Cl2 111.6(3) yes
Cl1 C1 Cl2 109.6(4) yes
Cl3 C1 H1 112(3) ?
Cl1 C1 H1 105(3) ?
Cl2 C1 H1 108(3) ?
O1 C2 H2A 109.5 ?
O1 C2 H2B 109.5 ?
H2A C2 H2B 109.5 ?
O1 C2 H2C 109.5 ?
H2A C2 H2C 109.5 ?
H2B C2 H2C 109.5 ?

loop_
_geom_bond_atom_site_label_1
_geom_bond_atom_site_label_2
_geom_bond_distance
_geom_bond_publ_flag
Cl1 C1 1.753(6) yes
Cl2 C1 1.764(6) yes
Cl3 C1 1.750(5) yes
O1 C2 1.420(5) yes
O1 H1O 0.75(6) ?
C1 H1 0.87(5) ?
C2 H2A 0.9800 ?
C2 H2B 0.9800 ?
C2 H2C 0.9800 ?

loop_
_geom_hbond_atom_site_label_D
_geom_hbond_atom_site_label_H
_geom_hbond_atom_site_label_A
_geom_hbond_distance_DH
_geom_hbond_distance_HA
_geom_hbond_distance_DA
_geom_hbond_angle_DHA
_geom_hbond_site_symmetry_A
O1 H1O O1 0.75(6) 2.02(5) 2.743(4) 162(5) 4
